data_7135331
loop_
_publ_author_name
'Ueda, Masafumi'
'Uehara, Asuka'
'Usui, Kazuteru'
'Hasegawa, Masashi'

_publ_section_title
;
 A Folded Mechanochromic Organic Fluorophore Based on Thianthrene-Fused
 Coumarin
;
_journal_name_full 'Chemical Communications'
_journal_paper_doi 10.1039/D5CC05320J
_journal_year 2026
_chemical_formula_moiety 'C15 H8 O2 S2'
_chemical_formula_sum 'C15 H8 O2 S2'
_chemical_formula_weight 284.33
_space_group_crystal_system monoclinic
_space_group_IT_number 14
_space_group_name_Hall '-P 2yn'
_space_group_name_H-M_alt 'P 1 21/n 1'
_atom_sites_solution_hydrogens geom
_atom_sites_solution_primary dual
_audit_creation_date 2024-12-27
_audit_creation_method
;
Olex2 1.5
(compiled 2024.01.12 svn.r2f8d729c for OlexSys, GUI svn.r6928)
;
_audit_update_record
;
2025-09-13 deposited with the CCDC.	2025-12-10 downloaded from the CCDC.
;
_cell_angle_alpha 90
_cell_angle_beta 94.287(3)
_cell_angle_gamma 90
_cell_formula_units_Z 4
_cell_length_a 6.8001(2)
_cell_length_b 14.5918(5)
_cell_length_c 12.0415(4)
_cell_measurement_reflns_used 4721
_cell_measurement_temperature 100.15
_cell_measurement_theta_max 75.0670
_cell_measurement_theta_min 3.6840
_cell_volume 1191.48(7)
_computing_cell_refinement 'CrysAlisPro 1.171.43.142a (Rigaku OD, 2024)'
_computing_data_collection 'CrysAlisPro 1.171.43.142a (Rigaku OD, 2024)'
_computing_data_reduction 'CrysAlisPro 1.171.43.142a (Rigaku OD, 2024)'
_computing_molecular_graphics 'Olex2 1.5 (Dolomanov et al., 2009)'
_computing_publication_material 'Olex2 1.5 (Dolomanov et al., 2009)'
_computing_structure_refinement 'SHELXL 2019/2 (Sheldrick, 2015)'
_computing_structure_solution 'SHELXT 2014/5 (Sheldrick, 2014)'
_diffrn_ambient_temperature 100.15
_diffrn_detector 'Hybrid Pixel Array Detector'
_diffrn_detector_area_resol_mean 10.0000
_diffrn_detector_type HyPix
_diffrn_measured_fraction_theta_full 0.994
_diffrn_measured_fraction_theta_max 0.921
_diffrn_measurement_details
;
List of Runs (angles in degrees, time in seconds):

  # Type    Start    End  Width  t~exp~   \w     \q     \k     \f   Frames
#--------------------------------------------------------------------------
  1  \w     48.00  73.00   0.50    0.37    --   47.20-139.00-105.00   50
  2  \w     85.00 122.00   0.50    1.49    --  104.61-139.00-105.00   74
  3  \w     34.00  85.00   0.50    1.49    --  104.61 -94.00 -60.00  102
  4  \w     34.00  99.00   0.50    1.49    --  104.61 -94.00 -90.00  130
  5  \w     66.00 113.00   0.50    1.49    --  104.61-131.00  69.00   94
  6  \w     66.00 101.00   0.50    1.49    --  104.61 -94.00 120.00   70
  7  \w     54.00  81.00   0.50    0.37    --   47.20-131.00  69.00   54
  8  \w     33.00  67.00   0.50    1.49    --  104.61 -61.00  30.00   68
  9  \w    109.00 134.00   0.50    1.49    --  104.61 131.00 140.00   50
 10  \w     89.00 134.00   0.50    1.49    --  104.61 139.00 -44.00   90
 11  \w    -31.00  24.00   0.50    0.37    --  -47.20  37.00 -90.00  110
 12  \w    -17.00  12.00   0.50    0.37    --  -47.20  19.00  60.00   58
 13  \w   -119.00 -76.00   0.50    0.37    --  -47.20   0.00 -90.00   86
 14  \w    -45.00 -20.00   0.50    1.49    --  -91.75  61.00   0.00   50
 15  \w    -46.00 -21.00   0.50    1.49    --  -91.75  45.00 -30.00   50
 16  \w    -45.00 -20.00   0.50    1.49    --  -91.75  45.00   0.00   50
 17  \w    -48.00 -23.00   0.50    1.49    --  -91.75  45.00  90.00   50
 18  \w    -73.00 -48.00   0.50    0.37    --  -47.20 131.00 140.00   50
 19  \w    -85.00 -22.00   0.50    1.49    --  -91.75 125.00-180.00  126
 20  \w   -161.00 -84.00   0.50    1.49    --  -91.75 -61.00  90.00  154
 21  \w   -161.00-118.00   0.50    1.49    --  -91.75 -77.00 150.00   86
 22  \w   -105.00 -70.00   0.50    1.49    --  -91.75 -77.00 150.00   70
 23  \w   -105.00 -76.00   0.50    0.37    --  -47.20-131.00  69.00   58
 24  \w   -122.00 -80.00   0.50    1.49    --  -91.75-139.00-105.00   84
 25  \w   -119.00 -65.00   0.50    0.37    --  -47.20-139.00-105.00  108
;
_diffrn_measurement_device 'four-circle diffractometer'
_diffrn_measurement_device_type 'XtaLAB Synergy, Dualflex, HyPix'
_diffrn_measurement_method '\w scans'
_diffrn_orient_matrix_type 'CrysAlisPro convention (1999,Acta A55,543-557)'
_diffrn_orient_matrix_UB_11 0.0731005000
_diffrn_orient_matrix_UB_12 -0.0274875000
_diffrn_orient_matrix_UB_13 -0.1133698000
_diffrn_orient_matrix_UB_21 0.0250450000
_diffrn_orient_matrix_UB_22 0.1019367000
_diffrn_orient_matrix_UB_23 -0.0292574000
_diffrn_orient_matrix_UB_31 0.2135717000
_diffrn_orient_matrix_UB_32 -0.0024220000
_diffrn_orient_matrix_UB_33 0.0524607000
_diffrn_radiation_monochromator mirror
_diffrn_radiation_probe x-ray
_diffrn_radiation_type 'Cu K\a'
_diffrn_radiation_wavelength 1.54184
_diffrn_reflns_av_R_equivalents 0.0297
_diffrn_reflns_av_unetI/netI 0.0299
_diffrn_reflns_Laue_measured_fraction_full 0.994
_diffrn_reflns_Laue_measured_fraction_max 0.921
_diffrn_reflns_limit_h_max 8
_diffrn_reflns_limit_h_min -5
_diffrn_reflns_limit_k_max 14
_diffrn_reflns_limit_k_min -17
_diffrn_reflns_limit_l_max 15
_diffrn_reflns_limit_l_min -14
_diffrn_reflns_number 7662
_diffrn_reflns_point_group_measured_fraction_full 0.994
_diffrn_reflns_point_group_measured_fraction_max 0.921
_diffrn_reflns_theta_full 67.684
_diffrn_reflns_theta_max 75.723
_diffrn_reflns_theta_min 4.769
_diffrn_source 'micro-focus sealed X-ray tube'
_diffrn_source_type 'PhotonJet (Cu) X-ray Source'
_exptl_absorpt_coefficient_mu 3.996
_exptl_absorpt_correction_T_max 1.00000
_exptl_absorpt_correction_T_min 0.73829
_exptl_absorpt_correction_type multi-scan
_exptl_absorpt_process_details
;
CrysAlisPro 1.171.43.142a (Rigaku Oxford Diffraction, 2024)
Empirical absorption correction using spherical harmonics,
implemented in SCALE3 ABSPACK scaling algorithm.
;
_exptl_crystal_colour 'light yellow'
_exptl_crystal_colour_modifier light
_exptl_crystal_colour_primary yellow
_exptl_crystal_density_diffrn 1.585
_exptl_crystal_description plate
_exptl_crystal_F_000 584
_exptl_crystal_size_max 0.478
_exptl_crystal_size_mid 0.076
_exptl_crystal_size_min 0.036
_refine_diff_density_max 0.542
_refine_diff_density_min -0.430
_refine_diff_density_rms 0.070
_refine_ls_extinction_method none
_refine_ls_goodness_of_fit_ref 1.097
_refine_ls_hydrogen_treatment constr
_refine_ls_matrix_type full
_refine_ls_number_parameters 172
_refine_ls_number_reflns 2288
_refine_ls_number_restraints 0
_refine_ls_restrained_S_all 1.097
_refine_ls_R_factor_all 0.0470
_refine_ls_R_factor_gt 0.0438
_refine_ls_shift/su_max 0.001
_refine_ls_shift/su_mean 0.000
_refine_ls_structure_factor_coef Fsqd
_refine_ls_weighting_details 'w=1/[\s^2^(Fo^2^)+(0.0731P)^2^+0.8898P] where P=(Fo^2^+2Fc^2^)/3'
_refine_ls_weighting_scheme calc
_refine_ls_wR_factor_gt 0.1282
_refine_ls_wR_factor_ref 0.1306
_reflns_Friedel_coverage 0.000
_reflns_number_gt 2078
_reflns_number_total 2288
_reflns_threshold_expression 'I > 2\s(I)'
_cod_data_source_file d5cc05320j3.cif
_cod_data_source_block exp_3245_auto
_cod_database_code 7135331
_shelx_shelxl_version_number 2019/2
_chemical_oxdiff_formula C15H8O2S2
_shelx_space_group_comment
;
The symmetry employed for this shelxl refinement is uniquely defined
by the following loop, which should always be used as a source of
symmetry information in preference to the above space-group names.
They are only intended as comments.
;
_shelx_estimated_absorpt_t_max 0.870
_shelx_estimated_absorpt_t_min 0.251
_olex2_refinement_description
;
1. Fixed Uiso
 At 1.2 times of:
  All C(H) groups
2.a Aromatic/amide H refined with riding coordinates:
 C2(H2), C3(H3), C8(H8), C5(H5), C11(H11), C14(H14), C12(H12), C13(H13)
;
_olex2_submission_special_instructions 'No special instructions were received'
_oxdiff_exptl_absorpt_empirical_details
;
Empirical correction (ABSPACK) includes:
- Absorption correction using spherical harmonics
- Frame scaling
;
_oxdiff_exptl_absorpt_empirical_full_max 1.412
_oxdiff_exptl_absorpt_empirical_full_min 0.624

loop_
_space_group_symop_operation_xyz
'x, y, z'
'-x+1/2, y+1/2, -z+1/2'
'-x, -y, -z'
'x-1/2, -y-1/2, z-1/2'

loop_
_atom_site_label
_atom_site_type_symbol
_atom_site_fract_x
_atom_site_fract_y
_atom_site_fract_z
_atom_site_U_iso_or_equiv
_atom_site_adp_type
_atom_site_occupancy
_atom_site_site_symmetry_order
_atom_site_calc_flag
_atom_site_refinement_flags_posn
_atom_site_refinement_flags_adp
_atom_site_refinement_flags_occupancy
_atom_site_disorder_assembly
_atom_site_disorder_group
S1 S 0.79829(8) 0.72800(4) 0.70655(4) 0.0250(2) Uani 1 1 d . . . . .
S2 S 0.36022(8) 0.73337(4) 0.78156(5) 0.0290(2) Uani 1 1 d . . . . .
O1 O 0.1331(2) 0.57817(12) 0.41893(13) 0.0260(4) Uani 1 1 d . . . . .
O2 O 0.0016(2) 0.51649(13) 0.26313(14) 0.0320(4) Uani 1 1 d . . . . .
C9 C 0.2940(3) 0.61081(16) 0.48359(18) 0.0231(5) Uani 1 1 d . . . . .
C7 C 0.4097(3) 0.68188(16) 0.65367(18) 0.0237(5) Uani 1 1 d . . . . .
C4 C 0.4842(3) 0.60685(15) 0.44773(18) 0.0218(5) Uani 1 1 d . . . . .
C10 C 0.7450(3) 0.68247(16) 0.83766(18) 0.0241(5) Uani 1 1 d . . . . .
C6 C 0.6035(3) 0.67959(15) 0.61981(18) 0.0231(5) Uani 1 1 d . . . . .
C2 C 0.3505(3) 0.53464(16) 0.27775(19) 0.0264(5) Uani 1 1 d . . . . .
H2 H 0.368939 0.507847 0.207391 0.032 Uiso 1 1 calc R U . . .
C3 C 0.5090(3) 0.56534(16) 0.34063(19) 0.0248(5) Uani 1 1 d . . . . .
H3 H 0.636926 0.559722 0.314642 0.030 Uiso 1 1 calc R U . . .
C8 C 0.2553(3) 0.64550(16) 0.58663(19) 0.0252(5) Uani 1 1 d . . . . .
H8 H 0.125505 0.644331 0.610767 0.030 Uiso 1 1 calc R U . . .
C5 C 0.6397(3) 0.64084(16) 0.51885(18) 0.0231(5) Uani 1 1 d . . . . .
H5 H 0.771086 0.637189 0.497386 0.028 Uiso 1 1 calc R U . . .
C1 C 0.1519(3) 0.54125(16) 0.31423(19) 0.0267(5) Uani 1 1 d . . . . .
C15 C 0.5518(3) 0.68451(17) 0.87031(19) 0.0266(5) Uani 1 1 d . . . . .
C11 C 0.8957(3) 0.64426(17) 0.9076(2) 0.0278(5) Uani 1 1 d . . . . .
H11 H 1.025938 0.640947 0.884398 0.033 Uiso 1 1 calc R U . . .
C14 C 0.5110(4) 0.64834(19) 0.9728(2) 0.0325(6) Uani 1 1 d . . . . .
H14 H 0.379416 0.647786 0.994364 0.039 Uiso 1 1 calc R U . . .
C12 C 0.8546(4) 0.61112(19) 1.0112(2) 0.0329(5) Uani 1 1 d . . . . .
H12 H 0.957903 0.587064 1.060176 0.040 Uiso 1 1 calc R U . . .
C13 C 0.6627(4) 0.6130(2) 1.0436(2) 0.0355(6) Uani 1 1 d . . . . .
H13 H 0.635273 0.589963 1.114560 0.043 Uiso 1 1 calc R U . . .

loop_
_atom_site_aniso_label
_atom_site_aniso_U_11
_atom_site_aniso_U_22
_atom_site_aniso_U_33
_atom_site_aniso_U_23
_atom_site_aniso_U_13
_atom_site_aniso_U_12
S1 0.0215(3) 0.0321(4) 0.0214(3) -0.0006(2) 0.0022(2) -0.0038(2)
S2 0.0220(3) 0.0408(4) 0.0244(3) -0.0095(2) 0.0023(2) 0.0035(2)
O1 0.0200(7) 0.0358(9) 0.0220(8) -0.0039(7) -0.0005(6) 0.0001(6)
O2 0.0280(9) 0.0393(10) 0.0279(9) -0.0048(7) -0.0029(7) -0.0035(7)
C9 0.0221(10) 0.0254(11) 0.0214(11) 0.0013(9) -0.0004(8) 0.0002(9)
C7 0.0219(10) 0.0285(12) 0.0208(10) -0.0007(9) 0.0020(8) 0.0027(9)
C4 0.0236(11) 0.0241(11) 0.0178(10) 0.0033(8) 0.0019(8) 0.0016(9)
C10 0.0240(11) 0.0290(12) 0.0194(10) -0.0048(9) 0.0015(8) -0.0022(9)
C6 0.0235(10) 0.0252(11) 0.0206(10) 0.0016(9) 0.0011(8) 0.0004(8)
C2 0.0321(12) 0.0273(12) 0.0198(11) 0.0011(9) 0.0029(9) -0.0003(9)
C3 0.0274(11) 0.0269(11) 0.0206(11) 0.0040(9) 0.0050(8) 0.0015(9)
C8 0.0209(11) 0.0309(12) 0.0236(11) -0.0005(9) 0.0017(8) 0.0027(9)
C5 0.0204(10) 0.0273(11) 0.0217(11) 0.0047(9) 0.0024(8) 0.0017(8)
C1 0.0284(11) 0.0288(12) 0.0226(11) 0.0010(9) -0.0011(9) -0.0003(9)
C15 0.0255(11) 0.0341(13) 0.0204(11) -0.0073(9) 0.0026(8) -0.0046(9)
C11 0.0249(11) 0.0345(13) 0.0236(11) -0.0070(10) 0.0001(9) -0.0027(9)
C14 0.0271(12) 0.0469(15) 0.0240(12) -0.0094(11) 0.0061(9) -0.0096(11)
C12 0.0361(13) 0.0400(14) 0.0218(11) -0.0036(10) -0.0032(9) -0.0028(11)
C13 0.0396(14) 0.0479(15) 0.0190(11) -0.0014(11) 0.0020(10) -0.0111(12)

loop_
_atom_type_symbol
_atom_type_description
_atom_type_scat_dispersion_real
_atom_type_scat_dispersion_imag
_atom_type_scat_source
C C 0.0181 0.0091 'International Tables Vol C Tables 4.2.6.8 and 6.1.1.4'
H H 0.0000 0.0000 'International Tables Vol C Tables 4.2.6.8 and 6.1.1.4'
O O 0.0492 0.0322 'International Tables Vol C Tables 4.2.6.8 and 6.1.1.4'
S S 0.3331 0.5567 'International Tables Vol C Tables 4.2.6.8 and 6.1.1.4'

loop_
_geom_angle_atom_site_label_1
_geom_angle_atom_site_label_2
_geom_angle_atom_site_label_3
_geom_angle
_geom_angle_site_symmetry_1
_geom_angle_site_symmetry_3
_geom_angle_publ_flag
C6 S1 C10 100.48(10) . . ?
C7 S2 C15 100.10(10) . . ?
C9 O1 C1 121.65(17) . . ?
O1 C9 C4 121.7(2) . . ?
O1 C9 C8 115.91(19) . . ?
C8 C9 C4 122.4(2) . . ?
C6 C7 S2 120.33(17) . . ?
C8 C7 S2 119.12(17) . . ?
C8 C7 C6 120.5(2) . . ?
C9 C4 C3 117.8(2) . . ?
C9 C4 C5 118.1(2) . . ?
C5 C4 C3 124.1(2) . . ?
C15 C10 S1 120.01(17) . . ?
C11 C10 S1 119.86(17) . . ?
C11 C10 C15 120.1(2) . . ?
C7 C6 S1 119.63(17) . . ?
C5 C6 S1 120.56(17) . . ?
C5 C6 C7 119.8(2) . . ?
C3 C2 H2 119.0 . . ?
C3 C2 C1 122.0(2) . . ?
C1 C2 H2 119.0 . . ?
C4 C3 H3 120.0 . . ?
C2 C3 C4 119.9(2) . . ?
C2 C3 H3 120.0 . . ?
C9 C8 H8 120.7 . . ?
C7 C8 C9 118.5(2) . . ?
C7 C8 H8 120.7 . . ?
C4 C5 H5 119.7 . . ?
C6 C5 C4 120.5(2) . . ?
C6 C5 H5 119.7 . . ?
O1 C1 C2 116.85(19) . . ?
O2 C1 O1 116.6(2) . . ?
O2 C1 C2 126.6(2) . . ?
C10 C15 S2 120.16(18) . . ?
C14 C15 S2 120.14(18) . . ?
C14 C15 C10 119.7(2) . . ?
C10 C11 H11 120.1 . . ?
C12 C11 C10 119.7(2) . . ?
C12 C11 H11 120.1 . . ?
C15 C14 H14 120.1 . . ?
C13 C14 C15 119.9(2) . . ?
C13 C14 H14 120.1 . . ?
C11 C12 H12 119.9 . . ?
C11 C12 C13 120.1(2) . . ?
C13 C12 H12 119.9 . . ?
C14 C13 C12 120.4(2) . . ?
C14 C13 H13 119.8 . . ?
C12 C13 H13 119.8 . . ?

loop_
_geom_bond_atom_site_label_1
_geom_bond_atom_site_label_2
_geom_bond_distance
_geom_bond_site_symmetry_2
_geom_bond_publ_flag
S1 C10 1.775(2) . ?
S1 C6 1.771(2) . ?
S2 C7 1.768(2) . ?
S2 C15 1.772(2) . ?
O1 C9 1.379(3) . ?
O1 C1 1.386(3) . ?
O2 C1 1.208(3) . ?
C9 C4 1.395(3) . ?
C9 C8 1.383(3) . ?
C7 C6 1.409(3) . ?
C7 C8 1.381(3) . ?
C4 C3 1.446(3) . ?
C4 C5 1.401(3) . ?
C10 C15 1.400(3) . ?
C10 C11 1.393(3) . ?
C6 C5 1.379(3) . ?
C2 H2 0.9500 . ?
C2 C3 1.347(3) . ?
C2 C1 1.454(3) . ?
C3 H3 0.9500 . ?
C8 H8 0.9500 . ?
C5 H5 0.9500 . ?
C15 C14 1.389(3) . ?
C11 H11 0.9500 . ?
C11 C12 1.385(4) . ?
C14 H14 0.9500 . ?
C14 C13 1.388(4) . ?
C12 H12 0.9500 . ?
C12 C13 1.390(4) . ?
C13 H13 0.9500 . ?

loop_
_geom_torsion_atom_site_label_1
_geom_torsion_atom_site_label_2
_geom_torsion_atom_site_label_3
_geom_torsion_atom_site_label_4
_geom_torsion
_geom_torsion_site_symmetry_1
_geom_torsion_site_symmetry_2
_geom_torsion_site_symmetry_3
_geom_torsion_site_symmetry_4
_geom_torsion_publ_flag
S1 C10 C15 S2 -0.5(3) . . . . ?
S1 C10 C15 C14 179.67(18) . . . . ?
S1 C10 C11 C12 178.19(18) . . . . ?
S1 C6 C5 C4 -176.68(17) . . . . ?
S2 C7 C6 S1 0.4(3) . . . . ?
S2 C7 C6 C5 -178.73(17) . . . . ?
S2 C7 C8 C9 175.84(17) . . . . ?
S2 C15 C14 C13 -177.8(2) . . . . ?
O1 C9 C4 C3 -1.3(3) . . . . ?
O1 C9 C4 C5 -179.50(19) . . . . ?
O1 C9 C8 C7 -178.0(2) . . . . ?
C9 O1 C1 O2 -178.4(2) . . . . ?
C9 O1 C1 C2 2.7(3) . . . . ?
C9 C4 C3 C2 2.0(3) . . . . ?
C9 C4 C5 C6 -2.0(3) . . . . ?
C7 S2 C15 C10 46.6(2) . . . . ?
C7 S2 C15 C14 -133.7(2) . . . . ?
C7 C6 C5 C4 2.4(3) . . . . ?
C4 C9 C8 C7 3.5(3) . . . . ?
C10 S1 C6 C7 45.8(2) . . . . ?
C10 S1 C6 C5 -135.09(19) . . . . ?
C10 C15 C14 C13 2.0(4) . . . . ?
C10 C11 C12 C13 2.3(4) . . . . ?
C6 S1 C10 C15 -45.9(2) . . . . ?
C6 S1 C10 C11 133.78(19) . . . . ?
C6 C7 C8 C9 -3.0(3) . . . . ?
C3 C4 C5 C6 179.9(2) . . . . ?
C3 C2 C1 O1 -2.0(3) . . . . ?
C3 C2 C1 O2 179.2(2) . . . . ?
C8 C9 C4 C3 177.2(2) . . . . ?
C8 C9 C4 C5 -1.0(3) . . . . ?
C8 C7 C6 S1 179.21(17) . . . . ?
C8 C7 C6 C5 0.1(3) . . . . ?
C5 C4 C3 C2 -179.9(2) . . . . ?
C1 O1 C9 C4 -1.1(3) . . . . ?
C1 O1 C9 C8 -179.7(2) . . . . ?
C1 C2 C3 C4 -0.4(3) . . . . ?
C15 S2 C7 C6 -46.5(2) . . . . ?
C15 S2 C7 C8 134.7(2) . . . . ?
C15 C10 C11 C12 -2.2(4) . . . . ?
C15 C14 C13 C12 -1.9(4) . . . . ?
C11 C10 C15 S2 179.83(17) . . . . ?
C11 C10 C15 C14 0.0(4) . . . . ?
C11 C12 C13 C14 -0.3(4) . . . . ?
